data_8101437
loop_
_publ_author_name
'Warda, Salam A.'

_publ_section_title
;
Crystal structure of (N-ethylthiourea-S)(2,2-dimethyl-N-salicylideneglycinato-
O,N,O')copper(II), C~14~H~19~CuN~3~O~3~S
;
_journal_issue 1
_journal_name_full 'Zeitschrift f\"ur Kristallographie - New Crystal Structures'
_journal_page_first 74
_journal_page_last 76
_journal_volume 214
_journal_year 1999
_chemical_formula_sum 'C14 H19 Cu N3 O3 S'
_chemical_formula_weight 372.92
_space_group_IT_number 9
_symmetry_cell_setting monoclinic
_symmetry_space_group_name_Hall 'I -2ya'
_symmetry_space_group_name_H-M 'I 1 a 1'
_cell_angle_alpha 90.00
_cell_angle_beta 109.817(10)
_cell_angle_gamma 90.00
_cell_formula_units_Z 12
_cell_length_a 10.1828(10)
_cell_length_b 40.6683(10)
_cell_length_c 13.2016(10)
_cell_measurement_temperature 190(2)
_cell_volume 5143.3(7)
_diffrn_ambient_temperature 190(2)
_exptl_crystal_density_diffrn 1.445
_refine_ls_R_factor_obs 0.0321
_refine_ls_wR_factor_obs 0.0494
_cod_depositor_comments
;
The following automatic conversions were performed:
'_symmetry_cell_setting' value 'Monoclinic' changed to 'monoclinic'
according to '/home/saulius/struct/CIF-dictionaries/cif_core.dic'
dictionary named 'cif_core.dic' version 2.4.1 from 2010-06-29.

Automatic conversion script
Id: cif_fix_enum 1527 2010-12-29 10:47:43Z saulius 
;
_cod_original_sg_symbol_H-M 'I a'
_cod_database_code 8101437

loop_
_symmetry_equiv_pos_as_xyz
'x, y, z'
'x+1/2, -y, z'
'x+1/2, y+1/2, z+1/2'
'x+1, -y+1/2, z+1/2'

loop_
_atom_site_aniso_label
_atom_site_aniso_U_11
_atom_site_aniso_U_22
_atom_site_aniso_U_33
_atom_site_aniso_U_23
_atom_site_aniso_U_13
_atom_site_aniso_U_12
Cu 0.1032(5) 0.0276(2) 0.0356(3) -0.0032(2) 0.0424(3) -0.0074(3)
S 0.1231(12) 0.0261(5) 0.0409(9) -0.0031(5) 0.0469(9) -0.0040(6)
Cu' 0.1210(5) 0.0245(2) 0.0345(4) -0.0016(2) 0.0401(3) -0.0113(3)
S' 0.1443(13) 0.0238(5) 0.0452(9) -0.0043(5) 0.0575(9) -0.0115(7)
Cu" 0.0594(4) 0.0344(2) 0.0321(3) -0.0030(2) 0.0231(3) 0.0102(3)
S" 0.0605(8) 0.0295(5) 0.0329(7) -0.0030(4) 0.0249(6) 0.0008(5)
O1 0.122(3) 0.0317(15) 0.042(2) -0.0022(14) 0.053(2) -0.0028(17)
N1 0.094(3) 0.0316(17) 0.030(2) 0.0019(16) 0.039(2) -0.0097(18)
C1 0.098(4) 0.034(2) 0.034(3) 0.0010(19) 0.040(3) -0.007(2)
O1' 0.147(3) 0.0318(16) 0.037(2) -0.0037(14) 0.050(2) -0.0260(18)
N1' 0.086(3) 0.0309(16) 0.027(2) 0.0016(16) 0.021(2) -0.0043(19)
O1" 0.063(2) 0.0552(18) 0.034(2) -0.0086(14) 0.0253(16) 0.0079(16)
N1" 0.091(3) 0.0408(18) 0.026(2) 0.0083(18) 0.025(2) 0.020(2)
C1' 0.090(4) 0.031(2) 0.033(3) 0.0060(19) 0.020(3) -0.009(2)
C1" 0.065(3) 0.060(3) 0.022(3) 0.000(2) 0.013(2) 0.035(3)
O2 0.127(3) 0.0297(15) 0.044(2) 0.0017(13) 0.053(2) -0.0031(17)
N2 0.144(4) 0.0257(19) 0.042(3) -0.0027(17) 0.048(3) 0.005(2)
C2 0.124(5) 0.043(2) 0.048(3) 0.008(2) 0.055(3) -0.008(3)
O2' 0.143(3) 0.0235(15) 0.050(2) -0.0035(14) 0.058(2) -0.0089(18)
N2' 0.118(3) 0.0246(17) 0.044(3) -0.0048(16) 0.051(2) -0.010(2)
O2" 0.096(3) 0.0313(15) 0.040(2) 0.0014(14) 0.0399(19) 0.0141(16)
N2" 0.100(3) 0.0246(18) 0.044(3) -0.0007(15) 0.047(2) -0.0021(19)
C2' 0.100(4) 0.049(3) 0.037(3) -0.002(2) 0.032(3) -0.014(3)
C2" 0.086(4) 0.082(3) 0.038(3) 0.017(3) 0.030(3) 0.050(3)
C3 0.140(5) 0.055(3) 0.046(4) 0.007(2) 0.065(3) 0.011(3)
N3 0.144(5) 0.029(2) 0.049(3) 0.0044(18) 0.059(3) 0.005(2)
O3 0.178(4) 0.0474(18) 0.061(3) 0.0116(17) 0.086(3) 0.012(2)
N3' 0.140(4) 0.0298(19) 0.052(3) -0.0066(18) 0.061(3) -0.020(2)
O3' 0.163(4) 0.0333(16) 0.055(3) 0.0021(15) 0.064(3) 0.0008(19)
O3" 0.203(4) 0.0402(17) 0.062(3) 0.0101(17) 0.081(3) 0.030(2)
N3" 0.077(3) 0.037(2) 0.041(3) -0.0004(17) 0.038(2) -0.0019(19)
C3' 0.092(4) 0.062(3) 0.055(4) 0.000(3) 0.038(3) -0.018(3)
C3" 0.165(6) 0.099(4) 0.037(4) 0.025(3) 0.063(4) 0.076(4)
C4 0.118(5) 0.048(3) 0.046(3) -0.005(2) 0.045(3) 0.003(3)
C4' 0.069(4) 0.062(3) 0.056(4) 0.007(3) 0.029(3) -0.013(3)
C4" 0.256(9) 0.078(4) 0.066(5) 0.024(3) 0.102(5) 0.091(5)
C5 0.103(4) 0.039(2) 0.034(3) -0.007(2) 0.038(3) -0.009(2)
C5' 0.062(3) 0.037(2) 0.044(3) 0.008(2) 0.010(3) -0.016(2)
C5" 0.230(8) 0.061(3) 0.058(4) 0.016(3) 0.085(5) 0.076(4)
C6 0.090(4) 0.038(2) 0.026(3) -0.0079(19) 0.031(2) -0.012(2)
C6' 0.058(3) 0.035(2) 0.026(3) 0.0064(18) 0.007(2) -0.002(2)
C6" 0.128(5) 0.051(3) 0.036(3) 0.010(2) 0.037(3) 0.049(3)
C7 0.094(4) 0.030(2) 0.033(3) -0.008(2) 0.036(3) -0.009(2)
C7' 0.076(4) 0.034(2) 0.030(3) -0.001(2) 0.013(3) -0.004(2)
C7" 0.150(6) 0.045(3) 0.036(4) 0.008(2) 0.038(4) 0.041(3)
C8 0.090(4) 0.027(2) 0.031(3) -0.0025(19) 0.032(3) -0.003(2)
C8' 0.096(4) 0.021(2) 0.032(3) 0.0051(19) 0.018(3) 0.002(2)
C8" 0.106(5) 0.030(2) 0.039(3) 0.003(2) 0.029(3) 0.027(3)
C9 0.110(4) 0.036(2) 0.044(3) 0.002(2) 0.047(3) -0.007(2)
C9' 0.131(5) 0.036(3) 0.028(3) 0.002(2) 0.035(3) -0.005(3)
C9" 0.115(5) 0.033(3) 0.053(4) 0.010(2) 0.039(3) 0.027(3)
C10 0.111(4) 0.045(3) 0.045(3) 0.001(2) 0.047(3) -0.008(3)
C10' 0.127(5) 0.044(3) 0.034(3) -0.002(2) 0.020(3) 0.019(3)
C10" 0.154(5) 0.042(3) 0.043(3) 0.015(2) 0.040(3) 0.042(3)
C11 0.106(5) 0.063(3) 0.059(4) 0.009(3) 0.049(3) -0.026(3)
C11' 0.087(4) 0.025(2) 0.058(3) 0.001(2) 0.023(3) 0.000(2)
C11" 0.122(5) 0.050(3) 0.062(4) 0.015(3) 0.046(4) 0.020(3)
C12 0.124(5) 0.024(2) 0.041(3) -0.0086(19) 0.043(3) -0.020(2)
C12' 0.107(4) 0.028(2) 0.038(3) -0.0051(19) 0.040(3) -0.013(2)
C12" 0.057(3) 0.031(2) 0.033(3) -0.0031(18) 0.021(2) -0.012(2)
C13 0.125(5) 0.038(2) 0.045(3) -0.010(2) 0.048(3) -0.006(3)
C13' 0.120(5) 0.0296(19) 0.050(3) -0.002(2) 0.055(3) -0.011(2)
C13" 0.118(4) 0.035(2) 0.047(3) -0.005(2) 0.047(3) 0.010(2)
C14 0.120(5) 0.037(2) 0.084(4) -0.015(2) 0.054(4) 0.006(3)
C14' 0.200(7) 0.027(2) 0.096(5) -0.007(2) 0.107(5) -0.017(3)
C14" 0.216(7) 0.042(3) 0.062(4) 0.010(2) 0.075(4) 0.048(3)

loop_
_atom_site_label
_atom_site_type_symbol
_atom_site_fract_x
_atom_site_fract_y
_atom_site_fract_z
_atom_site_U_iso_or_equiv
_atom_site_thermal_displace_type
_atom_site_occupancy
_atom_site_symmetry_multiplicity
_atom_site_calc_flag
_atom_site_refinement_flags
_atom_site_disorder_assembly
_atom_site_disorder_group
Cu Cu 0.17853(7) 0.961508(11) 0.30538(4) 0.05064(16) Uani 1 4 d . . .
S S 0.27691(15) 0.91119(2) 0.29473(9) 0.0585(4) Uani 1 4 d . . .
Cu' Cu 0.28885(7) 0.863517(11) 0.82179(4) 0.05645(17) Uani 1 4 d . . .
S' S 0.31928(16) 0.91987(2) 0.80774(10) 0.0646(4) Uani 1 4 d . . .
Cu" Cu -0.27481(5) 0.801411(12) 0.77089(4) 0.04003(14) Uani 1 4 d . . .
S" S -0.21794(12) 0.74693(2) 0.75596(9) 0.0386(3) Uani 1 4 d . . .
O1 O 0.1268(4) 0.95335(6) 0.4275(2) 0.0586(10) Uani 1 4 d . . .
N1 N 0.1327(4) 1.00816(7) 0.3011(3) 0.0475(10) Uani 1 4 d . . .
C1 C 0.0760(5) 0.97468(9) 0.4806(4) 0.0507(12) Uani 1 4 d . . .
O1' O 0.2350(4) 0.86415(6) 0.9444(3) 0.0667(11) Uani 1 4 d . . .
N1' N 0.2385(4) 0.81707(8) 0.7934(3) 0.0475(10) Uani 1 4 d . . .
O1" O -0.3535(3) 0.79649(7) 0.8799(2) 0.0486(8) Uani 1 4 d . . .
N1" N -0.2679(4) 0.84941(8) 0.7816(3) 0.0513(10) Uani 1 4 d . . .
C1' C 0.1681(5) 0.84104(9) 0.9787(4) 0.0515(13) Uani 1 4 d . . .
C1" C -0.3738(5) 0.81962(11) 0.9448(4) 0.0497(12) Uani 1 4 d . . .
O2 O 0.1903(4) 0.96970(6) 0.1631(3) 0.0608(10) Uani 1 4 d . . .
N2 N 0.3827(5) 0.85937(8) 0.4193(3) 0.0667(12) Uani 1 4 d D . .
H21 H 0.411(5) 0.8498(11) 0.4850(19) 0.080 Uiso 1 4 d D . .
C2 C 0.0344(5) 0.96283(11) 0.5650(4) 0.0649(15) Uani 1 4 d . . .
H2 H 0.0432 0.9405 0.5817 0.078 Uiso 1 4 calc R . .
O2' O 0.3609(4) 0.85875(6) 0.7036(3) 0.0655(11) Uani 1 4 d . . .
N2' N 0.2706(5) 0.97561(7) 0.8930(3) 0.0563(11) Uani 1 4 d D . .
H21' H 0.236(4) 0.9868(9) 0.937(3) 0.068 Uiso 1 4 d D . .
O2" O -0.2333(4) 0.80899(7) 0.6391(3) 0.0516(9) Uani 1 4 d . . .
N2" N -0.1731(4) 0.69220(7) 0.8718(3) 0.0505(10) Uani 1 4 d D . .
H21" H -0.184(4) 0.6800(9) 0.925(2) 0.061 Uiso 1 4 d D . .
C2' C 0.1173(5) 0.84917(11) 1.0615(4) 0.0596(14) Uani 1 4 d . . .
H2' H 0.1327 0.8702 1.0910 0.072 Uiso 1 4 calc R . .
C2" C -0.4269(5) 0.81003(13) 1.0253(4) 0.0662(15) Uani 1 4 d . . .
H2" H -0.4471 0.7880 1.0318 0.079 Uiso 1 4 calc R . .
C3 C -0.0191(6) 0.98362(11) 0.6235(4) 0.0717(16) Uani 1 4 d . . .
H3 H -0.0466 0.9751 0.6786 0.086 Uiso 1 4 calc R . .
N3 N 0.2815(6) 0.89815(8) 0.4950(4) 0.0674(13) Uani 1 4 d D . .
H32 H 0.318(5) 0.8871(11) 0.557(2) 0.081 Uiso 1 4 d D . .
H31 H 0.213(4) 0.9130(9) 0.467(4) 0.081 Uiso 1 4 d D . .
O3 O 0.1868(4) 1.00937(7) 0.0468(3) 0.0838(12) Uani 1 4 d . . .
N3' N 0.2070(5) 0.92949(8) 0.9621(3) 0.0666(12) Uani 1 4 d D . .
H31' H 0.194(5) 0.9428(9) 1.013(3) 0.080 Uiso 1 4 d D . .
H32' H 0.213(5) 0.9075(3) 0.959(4) 0.080 Uiso 1 4 d D . .
O3' O 0.4230(4) 0.82098(7) 0.6061(3) 0.0768(11) Uani 1 4 d . . .
O3" O -0.2135(5) 0.84835(7) 0.5284(3) 0.0924(14) Uani 1 4 d . . .
N3" N -0.2636(4) 0.73436(8) 0.9404(3) 0.0471(10) Uani 1 4 d D . .
H31" H -0.254(4) 0.7208(9) 0.996(2) 0.057 Uiso 1 4 d D . .
H32" H -0.299(4) 0.7549(5) 0.928(3) 0.057 Uiso 1 4 d D . .
C3' C 0.0453(5) 0.82677(11) 1.1000(4) 0.0663(14) Uani 1 4 d . . .
H3' H 0.0118 0.8329 1.1546 0.080 Uiso 1 4 calc R . .
C3" C -0.4496(7) 0.83275(15) 1.0953(4) 0.093(2) Uani 1 4 d . . .
H3" H -0.4846 0.8258 1.1482 0.112 Uiso 1 4 calc R . .
C4 C -0.0326(6) 1.01709(11) 0.6018(4) 0.0659(15) Uani 1 4 d . . .
H4 H -0.0679 1.0310 0.6423 0.079 Uiso 1 4 calc R . .
C4' C 0.0216(5) 0.79519(11) 1.0593(4) 0.0603(13) Uani 1 4 d . . .
H4' H -0.0272 0.7801 1.0860 0.072 Uiso 1 4 calc R . .
C4" C -0.4213(8) 0.86540(15) 1.0880(5) 0.121(3) Uani 1 4 d . . .
H4" H -0.4365 0.8804 1.1361 0.146 Uiso 1 4 calc R . .
C5 C 0.0068(5) 1.02916(10) 0.5199(4) 0.0552(13) Uani 1 4 d . . .
H5 H -0.0024 1.0515 0.5047 0.066 Uiso 1 4 calc R . .
C5' C 0.0707(5) 0.78671(10) 0.9799(4) 0.0497(12) Uani 1 4 d . . .
H5' H 0.0570 0.7653 0.9536 0.060 Uiso 1 4 calc R . .
C5" C -0.3708(8) 0.87602(13) 1.0099(5) 0.107(3) Uani 1 4 d . . .
H5" H -0.3523 0.8982 1.0050 0.129 Uiso 1 4 calc R . .
C6 C 0.0609(5) 1.00859(10) 0.4580(4) 0.0485(12) Uani 1 4 d . . .
C6' C 0.1417(4) 0.80899(9) 0.9354(3) 0.0414(11) Uani 1 4 d . . .
C6" C -0.3460(6) 0.85315(11) 0.9355(4) 0.0692(17) Uani 1 4 d . . .
C7 C 0.0915(5) 1.02338(10) 0.3696(4) 0.0482(13) Uani 1 4 d . . .
H7 H 0.0804 1.0460 0.3616 0.058 Uiso 1 4 calc R . .
C7' C 0.1820(5) 0.79885(11) 0.8454(4) 0.0477(13) Uani 1 4 d . . .
H7' H 0.1652 0.7771 0.8234 0.057 Uiso 1 4 calc R . .
C7" C -0.2970(7) 0.86590(12) 0.8554(4) 0.0752(19) Uani 1 4 d . . .
H7" H -0.2843 0.8886 0.8555 0.090 Uiso 1 4 calc R . .
C8 C 0.1523(5) 1.02599(9) 0.2091(4) 0.0463(13) Uani 1 4 d . . .
C8' C 0.2640(6) 0.80393(9) 0.6969(4) 0.0503(14) Uani 1 4 d . . .
C8" C -0.2261(6) 0.86549(11) 0.6982(4) 0.0572(15) Uani 1 4 d . . .
C9 C 0.1772(5) 1.00035(10) 0.1335(4) 0.0576(14) Uani 1 4 d . . .
C9' C 0.3594(6) 0.82877(10) 0.6681(4) 0.0629(15) Uani 1 4 d . . .
C9" C -0.2266(6) 0.83967(10) 0.6143(5) 0.0645(16) Uani 1 4 d . . .
C10 C 0.0195(5) 1.04505(10) 0.1457(4) 0.0616(14) Uani 1 4 d . . .
H10A H -0.0572 1.0300 0.1195 0.092 Uiso 1 4 calc R . .
H10B H 0.0338 1.0561 0.0861 0.092 Uiso 1 4 calc R . .
H10C H -0.0009 1.0609 0.1921 0.092 Uiso 1 4 calc R . .
C10' C 0.1226(6) 0.80363(11) 0.6013(4) 0.0700(16) Uani 1 4 d . . .
H10D H 0.0602 0.7882 0.6161 0.105 Uiso 1 4 calc R . .
H10E H 0.1388 0.7973 0.5364 0.105 Uiso 1 4 calc R . .
H10F H 0.0819 0.8252 0.5924 0.105 Uiso 1 4 calc R . .
C10" C -0.3288(6) 0.89360(10) 0.6422(4) 0.0782(18) Uani 1 4 d . . .
H10G H -0.4216 0.8849 0.6122 0.117 Uiso 1 4 calc R . .
H10H H -0.3011 0.9030 0.5858 0.117 Uiso 1 4 calc R . .
H10I H -0.3270 0.9103 0.6941 0.117 Uiso 1 4 calc R . .
C11 C 0.2827(6) 1.04864(12) 0.2511(4) 0.0706(16) Uani 1 4 d . . .
H11A H 0.3627 1.0357 0.2901 0.106 Uiso 1 4 calc R . .
H11B H 0.2670 1.0651 0.2980 0.106 Uiso 1 4 calc R . .
H11C H 0.2989 1.0591 0.1913 0.106 Uiso 1 4 calc R . .
C11' C 0.3309(5) 0.76968(9) 0.7143(4) 0.0569(13) Uani 1 4 d . . .
H11D H 0.4175 0.7704 0.7734 0.085 Uiso 1 4 calc R . .
H11E H 0.3480 0.7629 0.6502 0.085 Uiso 1 4 calc R . .
H11F H 0.2689 0.7543 0.7301 0.085 Uiso 1 4 calc R . .
C11" C -0.0736(6) 0.87860(12) 0.7475(4) 0.0740(17) Uani 1 4 d . . .
H11G H -0.0124 0.8608 0.7809 0.111 Uiso 1 4 calc R . .
H11H H -0.0697 0.8951 0.8005 0.111 Uiso 1 4 calc R . .
H11I H -0.0450 0.8880 0.6916 0.111 Uiso 1 4 calc R . .
C12 C 0.3147(6) 0.88807(9) 0.4109(4) 0.0589(14) Uani 1 4 d . . .
C12' C 0.2607(5) 0.94296(9) 0.8932(4) 0.0538(13) Uani 1 4 d . . .
C12" C -0.2191(4) 0.72332(9) 0.8637(3) 0.0389(11) Uani 1 4 d . . .
C13 C 0.4327(6) 0.84462(9) 0.3392(4) 0.0645(14) Uani 1 4 d . . .
H13A H 0.5317 0.8489 0.3573 0.077 Uiso 1 4 calc R . .
H13B H 0.3842 0.8542 0.2691 0.077 Uiso 1 4 calc R . .
C13' C 0.3367(5) 0.99478(8) 0.8317(4) 0.0599(14) Uani 1 4 d . . .
H13C H 0.2865 0.9922 0.7553 0.072 Uiso 1 4 calc R . .
H13D H 0.4319 0.9873 0.8466 0.072 Uiso 1 4 calc R . .
C13" C -0.1072(5) 0.67674(9) 0.8028(4) 0.0616(14) Uani 1 4 d . . .
H13E H -0.0197 0.6878 0.8110 0.074 Uiso 1 4 calc R . .
H13F H -0.1671 0.6789 0.7282 0.074 Uiso 1 4 calc R . .
C14 C 0.4069(6) 0.80843(10) 0.3360(4) 0.0755(16) Uani 1 4 d . . .
H14A H 0.4382 0.7986 0.2822 0.113 Uiso 1 4 calc R . .
H14B H 0.3088 0.8044 0.3188 0.113 Uiso 1 4 calc R . .
H14C H 0.4571 0.7990 0.4051 0.113 Uiso 1 4 calc R . .
C14' C 0.3361(7) 1.03077(9) 0.8634(5) 0.093(2) Uani 1 4 d . . .
H14D H 0.3799 1.0438 0.8233 0.140 Uiso 1 4 calc R . .
H14E H 0.3864 1.0332 0.9390 0.140 Uiso 1 4 calc R . .
H14F H 0.2415 1.0380 0.8479 0.140 Uiso 1 4 calc R . .
C14" C -0.0798(7) 0.64057(10) 0.8309(4) 0.100(2) Uani 1 4 d . . .
H14G H -0.0353 0.6308 0.7848 0.149 Uiso 1 4 calc R . .
H14H H -0.1666 0.6296 0.8212 0.149 Uiso 1 4 calc R . .
H14I H -0.0200 0.6385 0.9046 0.149 Uiso 1 4 calc R . .

loop_
_geom_bond_atom_site_label_1
_geom_bond_atom_site_label_2
_geom_bond_distance
_geom_bond_site_symmetry_2
_geom_bond_publ_flag
Cu O1 1.888(3) . y
Cu N1 1.950(3) . y
Cu O2 1.950(3) . y
Cu S 2.3036(12) . y
S C12 1.728(5) . ?
Cu' O1' 1.876(3) . y
Cu' O2' 1.946(3) . y
Cu' N1' 1.960(3) . y
Cu' S' 2.3284(10) . y
S' C12' 1.723(4) . ?
Cu" O1" 1.880(3) . y
Cu" O2" 1.949(3) . y
Cu" N1" 1.957(3) . y
Cu" S" 2.3152(10) . y
S" C12" 1.720(4) . ?
O1 C1 1.326(5) . ?
N1 C7 1.278(5) . ?
N1 C8 1.485(5) . ?
C1 C2 1.405(6) . ?
C1 C6 1.408(5) . ?
O1' C1' 1.328(5) . ?
N1' C7' 1.272(5) . ?
N1' C8' 1.483(6) . ?
O1" C1" 1.335(5) . ?
N1" C7" 1.297(6) . ?
N1" C8" 1.463(6) . ?
C1' C2' 1.397(6) . ?
C1' C6' 1.412(6) . ?
C1" C2" 1.401(6) . ?
C1" C6" 1.406(6) . ?
O2 C9 1.300(5) . ?
N2 C12 1.343(6) . ?
N2 C13 1.449(5) . ?
N2 H21 0.903(10) . ?
C2 C3 1.376(6) . ?
C2 H2 0.9300 . ?
O2' C9' 1.304(5) . ?
N2' C12' 1.331(5) . ?
N2' C13' 1.445(5) . ?
N2' H21' 0.899(10) . ?
O2" C9" 1.298(5) . ?
N2" C12" 1.341(5) . ?
N2" C13" 1.445(5) . ?
N2" H21" 0.898(10) . ?
C2' C3' 1.371(6) . ?
C2' H2' 0.9300 . ?
C2" C3" 1.380(6) . ?
C2" H2" 0.9300 . ?
C3 C4 1.388(6) . ?
C3 H3 0.9300 . ?
N3 C12 1.330(6) . ?
N3 H32 0.901(10) . ?
N3 H31 0.904(10) . ?
O3 C9 1.237(5) . ?
N3' C12' 1.327(5) . ?
N3' H31' 0.905(10) . ?
N3' H32' 0.899(10) . ?
O3' C9' 1.244(6) . ?
O3" C9" 1.237(6) . ?
N3" C12" 1.320(5) . ?
N3" H31" 0.894(10) . ?
N3" H32" 0.902(10) . ?
C3' C4' 1.381(6) . ?
C3' H3' 0.9300 . ?
C3" C4" 1.369(8) . ?
C3" H3" 0.9300 . ?
C4 C5 1.366(6) . ?
C4 H4 0.9300 . ?
C4' C5' 1.350(6) . ?
C4' H4' 0.9300 . ?
C4" C5" 1.369(8) . ?
C4" H4" 0.9300 . ?
C5 C6 1.406(6) . ?
C5 H5 0.9300 . ?
C5' C6' 1.406(6) . ?
C5' H5' 0.9300 . ?
C5" C6" 1.436(6) . ?
C5" H5" 0.9300 . ?
C6 C7 1.438(6) . ?
C6' C7' 1.442(6) . ?
C6" C7" 1.412(7) . ?
C7 H7 0.9300 . ?
C7' H7' 0.9300 . ?
C7" H7" 0.9300 . ?
C8 C9 1.523(6) . ?
C8 C10 1.536(6) . ?
C8 C11 1.556(7) . ?
C8' C11' 1.533(5) . ?
C8' C9' 1.536(7) . ?
C8' C10' 1.560(7) . ?
C8" C9" 1.525(6) . ?
C8" C10" 1.556(6) . ?
C8" C11" 1.560(7) . ?
C10 H10A 0.9600 . ?
C10 H10B 0.9600 . ?
C10 H10C 0.9600 . ?
C10' H10D 0.9600 . ?
C10' H10E 0.9600 . ?
C10' H10F 0.9600 . ?
C10" H10G 0.9600 . ?
C10" H10H 0.9600 . ?
C10" H10I 0.9600 . ?
C11 H11A 0.9600 . ?
C11 H11B 0.9600 . ?
C11 H11C 0.9600 . ?
C11' H11D 0.9600 . ?
C11' H11E 0.9600 . ?
C11' H11F 0.9600 . ?
C11" H11G 0.9600 . ?
C11" H11H 0.9600 . ?
C11" H11I 0.9600 . ?
C13 C14 1.493(5) . ?
C13 H13A 0.9700 . ?
C13 H13B 0.9700 . ?
C13' C14' 1.523(5) . ?
C13' H13C 0.9700 . ?
C13' H13D 0.9700 . ?
C13" C14" 1.520(6) . ?
C13" H13E 0.9700 . ?
C13" H13F 0.9700 . ?
C14 H14A 0.9600 . ?
C14 H14B 0.9600 . ?
C14 H14C 0.9600 . ?
C14' H14D 0.9600 . ?
C14' H14E 0.9600 . ?
C14' H14F 0.9600 . ?
C14" H14G 0.9600 . ?
C14" H14H 0.9600 . ?
C14" H14I 0.9600 . ?
